data_2219209
loop_
_publ_author_name
'Geng, Xiao-Hong'
'Kong, Li-Chun'
'Feng, Yun-Long'

_publ_section_title
;
 3-Hydroxyadamantane-1-acetic acid
;
_journal_coeditor_code AT2572
_journal_issue 9
_journal_name_full 'Acta Crystallographica Section E'
_journal_page_first o1716
_journal_paper_doi 10.1107/S1600536808020515
_journal_volume 64
_journal_year 2008
_chemical_formula_iupac 'C12 H18 O3'
_chemical_formula_moiety 'C12 H18 O3'
_chemical_formula_sum 'C12 H18 O3'
_chemical_formula_weight 210.26
_chemical_name_systematic
;
3-Hydroxyadamantane-1-acetic acid
;
_space_group_IT_number 2
_symmetry_cell_setting triclinic
_symmetry_space_group_name_Hall '-P 1'
_symmetry_space_group_name_H-M 'P -1'
_atom_sites_solution_hydrogens geom
_atom_sites_solution_primary direct
_atom_sites_solution_secondary difmap
_audit_creation_method SHELXL-97
_cell_angle_alpha 106.919(10)
_cell_angle_beta 94.838(10)
_cell_angle_gamma 104.443(7)
_cell_formula_units_Z 2
_cell_length_a 6.5120(9)
_cell_length_b 7.9485(11)
_cell_length_c 11.5469(15)
_cell_measurement_reflns_used 1598
_cell_measurement_temperature 296(2)
_cell_measurement_theta_max 27.52
_cell_measurement_theta_min 1.87
_cell_volume 545.73(14)
_computing_cell_refinement 'SAINT (Bruker, 2006)'
_computing_data_collection 'APEX2 (Bruker, 2006)'
_computing_data_reduction 'SAINT (Bruker, 2006)'
_computing_molecular_graphics 'SHELXTL (Sheldrick, 2008)'
_computing_publication_material 'SHELXTL (Sheldrick, 2008)'
_computing_structure_refinement 'SHELXL97 (Sheldrick, 2008)'
_computing_structure_solution 'SHELXS97 (Sheldrick, 2008)'
_diffrn_ambient_temperature 296(2)
_diffrn_measured_fraction_theta_full 0.987
_diffrn_measured_fraction_theta_max 0.987
_diffrn_measurement_device_type 'Bruker APEXII area-detector'
_diffrn_measurement_method \w
_diffrn_radiation_monochromator graphite
_diffrn_radiation_source 'fine-focus sealed tube'
_diffrn_radiation_type MoK\a
_diffrn_radiation_wavelength 0.71073
_diffrn_reflns_av_R_equivalents 0.0325
_diffrn_reflns_av_sigmaI/netI 0.0368
_diffrn_reflns_limit_h_max 8
_diffrn_reflns_limit_h_min -8
_diffrn_reflns_limit_k_max 10
_diffrn_reflns_limit_k_min -10
_diffrn_reflns_limit_l_max 15
_diffrn_reflns_limit_l_min -15
_diffrn_reflns_number 8786
_diffrn_reflns_theta_full 27.52
_diffrn_reflns_theta_max 27.52
_diffrn_reflns_theta_min 1.87
_diffrn_standards_decay_% 0
_exptl_absorpt_coefficient_mu 0.090
_exptl_absorpt_correction_T_max .99
_exptl_absorpt_correction_T_min .98
_exptl_absorpt_correction_type multi-scan
_exptl_absorpt_process_details '(SADABS; Sheldrick, 1996)'
_exptl_crystal_colour colourless
_exptl_crystal_density_diffrn 1.280
_exptl_crystal_density_method 'not measured'
_exptl_crystal_description block
_exptl_crystal_F_000 228
_exptl_crystal_size_max .30
_exptl_crystal_size_mid .13
_exptl_crystal_size_min .10
_refine_diff_density_max 0.177
_refine_diff_density_min -0.167
_refine_ls_goodness_of_fit_ref 1.033
_refine_ls_hydrogen_treatment mixed
_refine_ls_matrix_type full
_refine_ls_number_parameters 142
_refine_ls_number_reflns 2488
_refine_ls_number_restraints 2
_refine_ls_restrained_S_all 1.033
_refine_ls_R_factor_all 0.0844
_refine_ls_R_factor_gt 0.0479
_refine_ls_shift/su_max 0.000
_refine_ls_shift/su_mean 0.000
_refine_ls_structure_factor_coef Fsqd
_refine_ls_weighting_details 'calc w=1/[\s^2^(Fo^2^)+(0.052P)^2^+0.1083P] where P=(Fo^2^+2Fc^2^)/3'
_refine_ls_weighting_scheme calc
_refine_ls_wR_factor_gt 0.1117
_refine_ls_wR_factor_ref 0.1295
_reflns_number_gt 1574
_reflns_number_total 2488
_reflns_threshold_expression I>2\s(I)
_cod_data_source_file at2572.cif
_cod_data_source_block I
_cod_original_cell_volume 545.73(13)
_cod_database_code 2219209
_cod_database_fobs_code 2219209

loop_
_symmetry_equiv_pos_as_xyz
'x, y, z'
'-x, -y, -z'

loop_
_atom_site_type_symbol
_atom_site_label
_atom_site_fract_x
_atom_site_fract_y
_atom_site_fract_z
_atom_site_U_iso_or_equiv
_atom_site_adp_type
_atom_site_calc_flag
_atom_site_refinement_flags
_atom_site_occupancy
O O1 0.0947(2) 0.76522(17) 0.09607(12) 0.0581(4) Uani d D 1
H H1 0.024(3) 0.690(3) 0.1232(19) 0.070 Uiso d D 1
O O2 0.5777(2) 1.30404(19) 0.01092(13) 0.0620(4) Uani d D 1
H H2 0.694(3) 1.295(3) -0.015(2) 0.074 Uiso d D 1
O O3 0.7982(2) 1.51594(19) 0.17220(13) 0.0647(4) Uani d . 1
C C4 -0.0106(3) 0.9805(3) 0.26199(16) 0.0462(4) Uani d . 1
H H4B -0.0679 0.8858 0.2976 0.055 Uiso calc R 1
H H4A -0.1258 0.9836 0.2043 0.055 Uiso calc R 1
C C9 0.3516(3) 0.9321(2) 0.28586(16) 0.0444(4) Uani d . 1
H H9B 0.4665 0.9027 0.2431 0.053 Uiso calc R 1
H H9A 0.2979 0.8377 0.3223 0.053 Uiso calc R 1
C C3 0.1714(3) 0.9376(2) 0.19572(15) 0.0392(4) Uani d . 1
C C2 0.2580(3) 1.0849(2) 0.13783(15) 0.0387(4) Uani d . 1
H H2B 0.1441 1.0871 0.0790 0.046 Uiso calc R 1
H H2A 0.3724 1.0562 0.0943 0.046 Uiso calc R 1
C C8 0.5237(3) 1.2664(2) 0.32771(15) 0.0413(4) Uani d . 1
H H8B 0.5804 1.3850 0.3913 0.050 Uiso calc R 1
H H8A 0.6399 1.2391 0.2854 0.050 Uiso calc R 1
C C7 0.4377(3) 1.1188(2) 0.38625(16) 0.0441(4) Uani d . 1
H H7A 0.5541 1.1154 0.4444 0.053 Uiso calc R 1
C C6 0.2554(3) 1.1612(3) 0.45363(16) 0.0494(5) Uani d . 1
H H6B 0.2012 1.0676 0.4906 0.059 Uiso calc R 1
H H6A 0.3086 1.2787 0.5185 0.059 Uiso calc R 1
C C5 0.0756(3) 1.1668(2) 0.36319(16) 0.0458(5) Uani d . 1
H H5A -0.0411 1.1949 0.4065 0.055 Uiso calc R 1
C C10 0.1616(3) 1.3152(2) 0.30564(17) 0.0464(5) Uani d . 1
H H10B 0.2146 1.4338 0.3694 0.056 Uiso calc R 1
H H10A 0.0462 1.3203 0.2491 0.056 Uiso calc R 1
C C1 0.3444(3) 1.2738(2) 0.23674(14) 0.0352(4) Uani d . 1
C C11 0.4224(3) 1.4276(2) 0.18016(16) 0.0457(5) Uani d . 1
H H11A 0.3065 1.4201 0.1186 0.055 Uiso calc R 1
H H11B 0.4522 1.5452 0.2441 0.055 Uiso calc R 1
C C12 0.6181(3) 1.4222(2) 0.12218(16) 0.0436(4) Uani d . 1

loop_
_atom_site_aniso_label
_atom_site_aniso_U_11
_atom_site_aniso_U_22
_atom_site_aniso_U_33
_atom_site_aniso_U_12
_atom_site_aniso_U_13
_atom_site_aniso_U_23
O1 0.0652(10) 0.0397(7) 0.0542(8) -0.0080(6) 0.0268(7) 0.0076(6)
O2 0.0614(10) 0.0572(9) 0.0552(9) 0.0018(7) 0.0240(7) 0.0091(7)
O3 0.0584(10) 0.0567(9) 0.0637(9) -0.0088(7) 0.0151(7) 0.0171(7)
C4 0.0361(10) 0.0536(11) 0.0504(11) 0.0072(8) 0.0157(8) 0.0217(9)
C9 0.0466(11) 0.0412(10) 0.0567(11) 0.0145(8) 0.0201(9) 0.0279(8)
C3 0.0391(10) 0.0350(9) 0.0390(9) 0.0028(7) 0.0129(7) 0.0099(7)
C2 0.0364(10) 0.0412(9) 0.0369(9) 0.0050(7) 0.0088(7) 0.0147(7)
C8 0.0393(10) 0.0392(9) 0.0429(9) 0.0043(8) 0.0046(8) 0.0162(8)
C7 0.0427(11) 0.0492(10) 0.0432(10) 0.0095(8) 0.0026(8) 0.0237(8)
C6 0.0646(13) 0.0448(10) 0.0387(10) 0.0092(9) 0.0153(9) 0.0171(8)
C5 0.0464(11) 0.0484(10) 0.0510(11) 0.0180(9) 0.0251(9) 0.0202(9)
C10 0.0498(11) 0.0471(10) 0.0519(11) 0.0210(9) 0.0181(9) 0.0218(9)
C1 0.0360(9) 0.0351(9) 0.0392(9) 0.0098(7) 0.0110(7) 0.0179(7)
C11 0.0564(12) 0.0384(10) 0.0507(10) 0.0156(9) 0.0175(9) 0.0228(8)
C12 0.0575(13) 0.0317(9) 0.0449(10) 0.0066(9) 0.0153(9) 0.0208(8)

loop_
_atom_type_symbol
_atom_type_description
_atom_type_scat_dispersion_real
_atom_type_scat_dispersion_imag
_atom_type_scat_source
C C 0.0033 0.0016 'International Tables Vol C Tables 4.2.6.8 and 6.1.1.4'
H H 0.0000 0.0000 'International Tables Vol C Tables 4.2.6.8 and 6.1.1.4'
O O 0.0106 0.0060 'International Tables Vol C Tables 4.2.6.8 and 6.1.1.4'

loop_
_geom_angle_atom_site_label_1
_geom_angle_atom_site_label_2
_geom_angle_atom_site_label_3
_geom_angle
C3 O1 H1 107.3(15)
C12 O2 H2 110.6(16)
C3 C4 C5 109.05(14)
C3 C4 H4B 109.9
C5 C4 H4B 109.9
C3 C4 H4A 109.9
C5 C4 H4A 109.9
H4B C4 H4A 108.3
C3 C9 C7 109.47(13)
C3 C9 H9B 109.8
C7 C9 H9B 109.8
C3 C9 H9A 109.8
C7 C9 H9A 109.8
H9B C9 H9A 108.2
O1 C3 C9 110.50(14)
O1 C3 C4 110.82(13)
C9 C3 C4 109.93(14)
O1 C3 C2 106.48(13)
C9 C3 C2 109.35(13)
C4 C3 C2 109.69(14)
C3 C2 C1 110.46(12)
C3 C2 H2B 109.6
C1 C2 H2B 109.6
C3 C2 H2A 109.6
C1 C2 H2A 109.6
H2B C2 H2A 108.1
C1 C8 C7 110.32(13)
C1 C8 H8B 109.6
C7 C8 H8B 109.6
C1 C8 H8A 109.6
C7 C8 H8A 109.6
H8B C8 H8A 108.1
C6 C7 C9 108.98(14)
C6 C7 C8 109.93(14)
C9 C7 C8 109.30(13)
C6 C7 H7A 109.5
C9 C7 H7A 109.5
C8 C7 H7A 109.5
C5 C6 C7 109.37(13)
C5 C6 H6B 109.8
C7 C6 H6B 109.8
C5 C6 H6A 109.8
C7 C6 H6A 109.8
H6B C6 H6A 108.2
C6 C5 C10 109.57(15)
C6 C5 C4 109.75(14)
C10 C5 C4 109.33(14)
C6 C5 H5A 109.4
C10 C5 H5A 109.4
C4 C5 H5A 109.4
C5 C10 C1 110.38(13)
C5 C10 H10B 109.6
C1 C10 H10B 109.6
C5 C10 H10A 109.6
C1 C10 H10A 109.6
H10B C10 H10A 108.1
C8 C1 C2 108.35(13)
C8 C1 C10 108.54(13)
C2 C1 C10 108.65(14)
C8 C1 C11 111.84(14)
C2 C1 C11 111.65(13)
C10 C1 C11 107.71(13)
C12 C11 C1 115.10(13)
C12 C11 H11A 108.5
C1 C11 H11A 108.5
C12 C11 H11B 108.5
C1 C11 H11B 108.5
H11A C11 H11B 107.5
O3 C12 O2 122.43(17)
O3 C12 C11 123.93(17)
O2 C12 C11 113.63(17)

loop_
_geom_bond_atom_site_label_1
_geom_bond_atom_site_label_2
_geom_bond_distance
O1 C3 1.447(2)
O1 H1 0.815(15)
O2 C12 1.311(2)
O2 H2 0.850(16)
O3 C12 1.210(2)
C4 C3 1.519(2)
C4 C5 1.530(2)
C4 H4B 0.9700
C4 H4A 0.9700
C9 C3 1.519(2)
C9 C7 1.528(2)
C9 H9B 0.9700
C9 H9A 0.9700
C3 C2 1.525(2)
C2 C1 1.532(2)
C2 H2B 0.9700
C2 H2A 0.9700
C8 C1 1.528(2)
C8 C7 1.532(2)
C8 H8B 0.9700
C8 H8A 0.9700
C7 C6 1.527(3)
C7 H7A 0.9800
C6 C5 1.520(3)
C6 H6B 0.9700
C6 H6A 0.9700
C5 C10 1.529(2)
C5 H5A 0.9800
C10 C1 1.536(2)
C10 H10B 0.9700
C10 H10A 0.9700
C1 C11 1.546(2)
C11 C12 1.493(2)
C11 H11A 0.9700
C11 H11B 0.9700

loop_
_geom_hbond_atom_site_label_D
_geom_hbond_atom_site_label_H
_geom_hbond_atom_site_label_A
_geom_hbond_site_symmetry_A
_geom_hbond_distance_DH
_geom_hbond_distance_HA
_geom_hbond_distance_DA
_geom_hbond_angle_DHA
O1 H1 O3 1_445 0.815(15) 1.995(16) 2.7959(18) 168(2)
O2 H2 O1 2_675 0.850(16) 1.811(16) 2.649(2) 168(2)

loop_
_geom_torsion_atom_site_label_1
_geom_torsion_atom_site_label_2
_geom_torsion_atom_site_label_3
_geom_torsion_atom_site_label_4
_geom_torsion
C7 C9 C3 O1 176.98(12)
C7 C9 C3 C4 -60.38(17)
C7 C9 C3 C2 60.09(17)
C5 C4 C3 O1 -177.88(13)
C5 C4 C3 C9 59.68(17)
C5 C4 C3 C2 -60.59(18)
O1 C3 C2 C1 -179.80(13)
C9 C3 C2 C1 -60.39(17)
C4 C3 C2 C1 60.23(18)
C3 C9 C7 C6 60.25(16)
C3 C9 C7 C8 -59.91(18)
C1 C8 C7 C6 -59.55(18)
C1 C8 C7 C9 60.02(18)
C9 C7 C6 C5 -60.32(17)
C8 C7 C6 C5 59.45(18)
C7 C6 C5 C10 -59.72(18)
C7 C6 C5 C4 60.34(18)
C3 C4 C5 C6 -59.71(17)
C3 C4 C5 C10 60.50(18)
C6 C5 C10 C1 60.28(19)
C4 C5 C10 C1 -60.04(19)
C7 C8 C1 C2 -59.16(17)
C7 C8 C1 C10 58.66(17)
C7 C8 C1 C11 177.35(14)
C3 C2 C1 C8 59.39(17)
C3 C2 C1 C10 -58.36(17)
C3 C2 C1 C11 -177.01(14)
C5 C10 C1 C8 -59.19(18)
C5 C10 C1 C2 58.44(18)
C5 C10 C1 C11 179.54(14)
C8 C1 C11 C12 53.8(2)
C2 C1 C11 C12 -67.8(2)
C10 C1 C11 C12 172.94(15)
C1 C11 C12 O3 -98.6(2)
C1 C11 C12 O2 80.82(19)

loop_
_cod_related_entry_id
_cod_related_entry_database
_cod_related_entry_code
1 ChemSpider 379723
